data_1521079
loop_
_publ_author_name
'Gingl, F.'
'Vogt, T.'
'Akiba, E.'

_publ_section_title
;
 Trigonal Sr Al2 H2: the first Zintl phase hydride
;
_journal_name_full 'Journal of Alloys Compd.'
_journal_page_first 127
_journal_page_last 132
_journal_volume 306
_journal_year 2000
_chemical_formula_sum 'Al2 D2 Sr'
_chemical_name_systematic 'Sr Al2 D2'
_space_group_IT_number 164
_symmetry_space_group_name_Hall '-P 3 2"'
_symmetry_space_group_name_H-M 'P -3 m 1'
_cell_angle_alpha 90
_cell_angle_beta 90
_cell_angle_gamma 120
_cell_formula_units_Z 1
_cell_length_a 4.5253
_cell_length_b 4.5253
_cell_length_c 4.7214
_cell_volume 83.733
_citation_journal_id_ASTM JALCEU
_cod_data_source_file Gingl_JALCEU_2000_1354.cif
_cod_data_source_block D2Al2Sr1
_cod_original_cell_volume 83.7329
_cod_original_formula_sum 'D2 Al2 Sr1'
_cod_database_code 1521079

loop_
_symmetry_equiv_pos_as_xyz
x,y,z
-y,x-y,z
-x+y,-x,z
y,x,-z
-x,-x+y,-z
x-y,-y,-z
-x,-y,-z
y,-x+y,-z
x-y,x,-z
-y,-x,z
x,x-y,z
-x+y,y,z

loop_
_atom_site_label
_atom_site_type_symbol
_atom_site_fract_x
_atom_site_fract_y
_atom_site_fract_z
_atom_site_occupancy
_atom_site_U_iso_or_equiv
D1 D-1 0.3333 0.6667 0.0976 1 0.0
Al1 Al 0.3333 0.6667 0.4589 1 0.0
Sr1 Sr+2 0 0 0 1 0.0
